data_1100848
loop_
_publ_author_name
'Ghosh, Sundargopal'
'Fehlner, Thomas P.'
'Beatty, Alicia M.'
'Noll, Bruce C.'

_publ_section_title
;
 Insertion of B-X (X = Cl, SMe~2~) Moieties into Ruthenaborane Frameworks:
 Synthesis and Characterization of (\h^5^-C~5~Me~5~Ru)~2~(\m-H)B~4~H~m~Cl~n~,
 (m, n = 4, 3; 5, 2; 7, 2),
 closo-1-(SMe~2~)-2,3-(\h^5^-C~5~Me~5~Ru)~2~(\m~3~-H)B~5~HCl~3~, and
 closo-2,3-(\h^5^-C~5~Me~5~Ru)~2~B~6~H~3~Cl~3~
;
_journal_coden_ASTM ORGND7
_journal_issue 10
_journal_name_full Organometallics
_journal_page_first 2473
_journal_page_last 2480
_journal_paper_doi 10.1021/om050083y
_journal_volume 24
_journal_year 2005
_chemical_formula_sum 'C20 H36 B4 Cl2 Ru2'
_chemical_formula_weight 592.77
_space_group_IT_number 2
_symmetry_cell_setting triclinic
_symmetry_space_group_name_Hall '-P 1'
_symmetry_space_group_name_H-M 'P -1'
_atom_sites_solution_hydrogens 'geom except difmap for B-H'
_atom_sites_solution_primary patterson
_atom_sites_solution_secondary difmap
_cell_angle_alpha 76.6780(10)
_cell_angle_beta 79.1590(10)
_cell_angle_gamma 67.7320(10)
_cell_formula_units_Z 2
_cell_length_a 9.0023(3)
_cell_length_b 9.5781(4)
_cell_length_c 16.0270(6)
_cell_measurement_reflns_used 9819
_cell_measurement_temperature 100(2)
_cell_measurement_theta_max 28.29
_cell_measurement_theta_min 2.46
_cell_volume 1236.64(8)
_diffrn_ambient_temperature 100(2)
_diffrn_detector_area_resol_mean ?
_diffrn_measurement_device_type 'CCD area detector'
_diffrn_measurement_method 'phi and omega scans'
_diffrn_radiation_monochromator graphite
_diffrn_radiation_source 'fine-focus sealed tube'
_diffrn_radiation_type MoK\a
_diffrn_radiation_wavelength 0.71073
_diffrn_reflns_av_R_equivalents 0.0185
_diffrn_reflns_av_sigmaI/netI 0.0276
_diffrn_reflns_limit_h_max 11
_diffrn_reflns_limit_h_min -11
_diffrn_reflns_limit_k_max 12
_diffrn_reflns_limit_k_min -12
_diffrn_reflns_limit_l_max 21
_diffrn_reflns_limit_l_min -21
_diffrn_reflns_number 13410
_diffrn_reflns_theta_max 28.29
_diffrn_reflns_theta_min 2.33
_diffrn_standards_decay_% ?
_diffrn_standards_interval_count ?
_diffrn_standards_interval_time ?
_diffrn_standards_number ?
_exptl_absorpt_coefficient_mu 1.442
_exptl_absorpt_correction_T_max 1.0000
_exptl_absorpt_correction_T_min 0.8916
_exptl_absorpt_correction_type multi-scan
_exptl_absorpt_process_details SADABS
_exptl_crystal_colour yellow
_exptl_crystal_density_diffrn 1.592
_exptl_crystal_density_meas ?
_exptl_crystal_density_method 'not measured'
_exptl_crystal_description prism
_exptl_crystal_F_000 596
_exptl_crystal_size_max 0.3
_exptl_crystal_size_mid 0.2
_exptl_crystal_size_min 0.2
_refine_ls_extinction_coef ?
_refine_ls_extinction_method none
_refine_ls_goodness_of_fit_ref 1.042
_refine_ls_hydrogen_treatment riding
_refine_ls_matrix_type full
_refine_ls_number_parameters 337
_refine_ls_number_reflns 6132
_refine_ls_number_restraints 0
_refine_ls_restrained_S_all 1.042
_refine_ls_R_factor_all 0.0251
_refine_ls_R_factor_gt 0.0225
_refine_ls_shift/su_max 0.002
_refine_ls_shift/su_mean 0.000
_refine_ls_structure_factor_coef Fsqd
_refine_ls_weighting_details 'calc w=1/[\s^2^(Fo^2^)+(0.0263P)^2^+0.6118P] where P=(Fo^2^+2Fc^2^)/3'
_refine_ls_weighting_scheme calc
_refine_ls_wR_factor_gt 0.0556
_refine_ls_wR_factor_ref 0.0570
_reflns_number_gt 5625
_reflns_number_total 6132
_reflns_threshold_expression >2sigma(I)
_cod_depositor_comments
;
The following automatic conversions were performed:
'_symmetry_cell_setting' value 'Triclinic' changed to 'triclinic'
according to '/home/saulius/struct/CIF-dictionaries/cif_core.dic'
dictionary named 'cif_core.dic' version 2.4.1 from 2010-06-29.

Automatic conversion script
Id: cif_fix_enum 1527 2010-12-29 10:47:43Z saulius 
;
_cod_original_sg_symbol_H-M P-1
_cod_database_code 1100848

loop_
_symmetry_equiv_pos_as_xyz
'x, y, z'
'-x, -y, -z'

loop_
_atom_site_label
_atom_site_type_symbol
_atom_site_fract_x
_atom_site_fract_y
_atom_site_fract_z
_atom_site_U_iso_or_equiv
_atom_site_adp_type
_atom_site_occupancy
_atom_site_symmetry_multiplicity
_atom_site_calc_flag
_atom_site_refinement_flags
_atom_site_disorder_assembly
_atom_site_disorder_group
Ru1 Ru 0.891521(16) 0.841324(16) 0.825640(9) 0.01421(4) Uani 1 1 d . . .
H6 H 0.8850 0.8451 0.7158 0.017 Uiso 1 1 d R . .
Cl1 Cl 0.85386(7) 1.34071(6) 0.64218(3) 0.03022(12) Uani 1 1 d . . .
C1 C 0.7960(2) 0.6734(2) 0.91757(12) 0.0186(4) Uani 1 1 d . . .
B1 B 0.9749(3) 1.0406(3) 0.78630(14) 0.0208(4) Uani 1 1 d . . .
H1 H 1.0632 1.0835 0.8326 0.025 Uiso 1 1 d R . .
H3 H 1.0185 1.0784 0.7069 0.025 Uiso 1 1 d R . .
H2 H 1.0445 0.9016 0.7761 0.025 Uiso 1 1 d R . .
Ru2 Ru 0.724639(18) 1.013837(17) 0.678124(9) 0.01754(5) Uani 1 1 d . . .
Cl2 Cl 0.63630(6) 1.24762(5) 0.85080(3) 0.02190(10) Uani 1 1 d . . .
C2 C 0.9344(2) 0.5897(2) 0.86484(12) 0.0194(4) Uani 1 1 d . . .
B2 B 0.8725(3) 1.1450(3) 0.69173(14) 0.0225(4) Uani 1 1 d . A .
H4 H 0.8851 1.0589 0.6366 0.027 Uiso 1 1 d R . .
C3 C 1.0695(2) 0.6206(2) 0.87867(12) 0.0187(4) Uani 1 1 d . . .
B3 B 0.7663(3) 1.0934(2) 0.78947(13) 0.0181(4) Uani 1 1 d . A .
C4 C 1.0170(2) 0.7223(2) 0.94075(12) 0.0180(4) Uani 1 1 d . . .
B4 B 0.6569(3) 0.9640(2) 0.80753(14) 0.0176(4) Uani 1 1 d . A .
H5 H 0.5414 0.9720 0.8404 0.021 Uiso 1 1 d R . .
C5 C 0.8476(2) 0.7553(2) 0.96469(12) 0.0185(4) Uani 1 1 d . . .
C6 C 0.6333(2) 0.6570(2) 0.93201(14) 0.0262(4) Uani 1 1 d . . .
H6A H 0.6332 0.5701 0.9783 0.031 Uiso 1 1 calc R . .
H6B H 0.6100 0.6394 0.8788 0.031 Uiso 1 1 calc R . .
H6C H 0.5505 0.7510 0.9483 0.031 Uiso 1 1 calc R . .
C7 C 0.9374(3) 0.4838(2) 0.80841(14) 0.0263(4) Uani 1 1 d . . .
H7A H 0.9582 0.3804 0.8422 0.032 Uiso 1 1 calc R . .
H7B H 1.0231 0.4818 0.7604 0.032 Uiso 1 1 calc R . .
H7C H 0.8330 0.5199 0.7857 0.032 Uiso 1 1 calc R . .
C8 C 1.2404(2) 0.5507(2) 0.83919(14) 0.0261(4) Uani 1 1 d . . .
H8A H 1.2938 0.4525 0.8752 0.031 Uiso 1 1 calc R . .
H8B H 1.2991 0.6202 0.8354 0.031 Uiso 1 1 calc R . .
H8C H 1.2396 0.5340 0.7812 0.031 Uiso 1 1 calc R . .
C9 C 1.1239(2) 0.7759(2) 0.97705(14) 0.0251(4) Uani 1 1 d . . .
H9A H 1.1649 0.7031 1.0287 0.030 Uiso 1 1 calc R . .
H9B H 1.0618 0.8772 0.9924 0.030 Uiso 1 1 calc R . .
H9C H 1.2149 0.7825 0.9338 0.030 Uiso 1 1 calc R . .
C10 C 0.7431(2) 0.8528(2) 1.02958(13) 0.0238(4) Uani 1 1 d . . .
H10A H 0.7425 0.7887 1.0869 0.029 Uiso 1 1 calc R . .
H10B H 0.6326 0.9010 1.0136 0.029 Uiso 1 1 calc R . .
H10C H 0.7858 0.9324 1.0306 0.029 Uiso 1 1 calc R . .
C21 C 0.5635(8) 1.1526(7) 0.5777(4) 0.0179(12) Uani 0.51 1 d P A 1
C21A C 0.5375(9) 1.1880(8) 0.6021(4) 0.0177(12) Uani 0.49 1 d P A 2
C22 C 0.6714(6) 1.0158(9) 0.5467(4) 0.0179(10) Uani 0.51 1 d P A 1
C22A C 0.6628(6) 1.1054(8) 0.5444(3) 0.0210(8) Uani 0.49 1 d P A 2
C23 C 0.6384(7) 0.8892(5) 0.6001(4) 0.0181(8) Uani 0.51 1 d P A 1
C23A C 0.6817(7) 0.9472(9) 0.5659(4) 0.0208(12) Uani 0.49 1 d P A 2
C24 C 0.5107(6) 0.9454(7) 0.6657(4) 0.0181(10) Uani 0.51 1 d P A 1
C24A C 0.5671(8) 0.9283(7) 0.6386(5) 0.0203(11) Uani 0.49 1 d P A 2
C25 C 0.4700(2) 1.0946(3) 0.65581(14) 0.0255(4) Uani 1 1 d . A .
C26 C 0.5432(6) 1.3151(5) 0.5362(3) 0.0316(10) Uani 0.51 1 d P A 1
H26A H 0.4650 1.3510 0.4940 0.038 Uiso 0.51 1 calc PR A 1
H26B H 0.6474 1.3204 0.5070 0.038 Uiso 0.51 1 calc PR A 1
H26C H 0.5039 1.3802 0.5805 0.038 Uiso 0.51 1 calc PR A 1
C26A C 0.4720(5) 1.3579(5) 0.6010(3) 0.0287(9) Uani 0.49 1 d P A 2
H26D H 0.3901 1.4077 0.5606 0.034 Uiso 0.49 1 calc PR A 2
H26E H 0.5601 1.3986 0.5826 0.034 Uiso 0.49 1 calc PR A 2
H26F H 0.4231 1.3782 0.6590 0.034 Uiso 0.49 1 calc PR A 2
C27 C 0.7933(5) 1.0079(6) 0.4681(3) 0.0330(10) Uani 0.51 1 d P A 1
H27A H 0.7437 1.0108 0.4180 0.040 Uiso 0.51 1 calc PR A 1
H27B H 0.8859 0.9124 0.4772 0.040 Uiso 0.51 1 calc PR A 1
H27C H 0.8296 1.0954 0.4577 0.040 Uiso 0.51 1 calc PR A 1
C27A C 0.7576(6) 1.1792(6) 0.4706(3) 0.0344(11) Uani 0.49 1 d P A 2
H27D H 0.7014 1.2121 0.4188 0.041 Uiso 0.49 1 calc PR A 2
H27E H 0.8659 1.1047 0.4588 0.041 Uiso 0.49 1 calc PR A 2
H27F H 0.7665 1.2683 0.4866 0.041 Uiso 0.49 1 calc PR A 2
C28 C 0.7161(6) 0.7247(5) 0.5874(3) 0.0327(10) Uani 0.51 1 d P A 1
H28A H 0.6520 0.7028 0.5524 0.039 Uiso 0.51 1 calc PR A 1
H28B H 0.7212 0.6568 0.6436 0.039 Uiso 0.51 1 calc PR A 1
H28C H 0.8256 0.7075 0.5578 0.039 Uiso 0.51 1 calc PR A 1
C28A C 0.7951(6) 0.8233(6) 0.5171(3) 0.0395(13) Uani 0.49 1 d P A 2
H28D H 0.7427 0.8193 0.4698 0.047 Uiso 0.49 1 calc PR A 2
H28E H 0.8225 0.7243 0.5562 0.047 Uiso 0.49 1 calc PR A 2
H28F H 0.8938 0.8458 0.4935 0.047 Uiso 0.49 1 calc PR A 2
C29 C 0.4269(5) 0.8478(5) 0.7294(3) 0.0288(9) Uani 0.51 1 d P A 1
H29A H 0.3411 0.8405 0.7028 0.035 Uiso 0.51 1 calc PR A 1
H29B H 0.3799 0.8947 0.7810 0.035 Uiso 0.51 1 calc PR A 1
H29C H 0.5054 0.7450 0.7456 0.035 Uiso 0.51 1 calc PR A 1
C29A C 0.5344(6) 0.7860(6) 0.6800(4) 0.0380(12) Uani 0.49 1 d P A 2
H29D H 0.4591 0.7726 0.6483 0.046 Uiso 0.49 1 calc PR A 2
H29E H 0.4867 0.7933 0.7398 0.046 Uiso 0.49 1 calc PR A 2
H29F H 0.6357 0.6980 0.6794 0.046 Uiso 0.49 1 calc PR A 2
C30 C 0.3271(5) 1.2142(6) 0.7022(3) 0.0280(9) Uani 0.51 1 d P A 1
H30A H 0.2260 1.2304 0.6804 0.034 Uiso 0.51 1 calc PR A 1
H30B H 0.3462 1.3114 0.6908 0.034 Uiso 0.51 1 calc PR A 1
H30C H 0.3193 1.1759 0.7645 0.034 Uiso 0.51 1 calc PR A 1
C30A C 0.3292(5) 1.1235(7) 0.7250(3) 0.0279(9) Uani 0.49 1 d P A 2
H30D H 0.2283 1.1590 0.6988 0.034 Uiso 0.49 1 calc PR A 2
H30E H 0.3289 1.2020 0.7550 0.034 Uiso 0.49 1 calc PR A 2
H30F H 0.3386 1.0284 0.7664 0.034 Uiso 0.49 1 calc PR A 2

loop_
_atom_site_aniso_label
_atom_site_aniso_U_11
_atom_site_aniso_U_22
_atom_site_aniso_U_33
_atom_site_aniso_U_23
_atom_site_aniso_U_13
_atom_site_aniso_U_12
Ru1 0.01365(7) 0.01399(7) 0.01434(8) -0.00352(5) -0.00210(5) -0.00327(6)
Cl1 0.0464(3) 0.0209(2) 0.0237(2) -0.00143(19) -0.0017(2) -0.0147(2)
C1 0.0199(9) 0.0155(8) 0.0191(9) -0.0002(7) -0.0032(7) -0.0059(7)
B1 0.0208(10) 0.0212(10) 0.0196(10) -0.0048(8) 0.0002(8) -0.0070(8)
Ru2 0.01830(8) 0.01723(8) 0.01368(8) -0.00541(6) -0.00335(6) -0.00016(6)
Cl2 0.0224(2) 0.0199(2) 0.0221(2) -0.01029(17) -0.00105(17) -0.00275(18)
C2 0.0223(9) 0.0156(8) 0.0186(9) -0.0009(7) -0.0046(7) -0.0049(7)
B2 0.0299(12) 0.0176(10) 0.0182(10) -0.0039(8) -0.0005(9) -0.0069(9)
C3 0.0187(9) 0.0153(8) 0.0188(9) -0.0025(7) -0.0040(7) -0.0017(7)
B3 0.0215(10) 0.0155(9) 0.0153(9) -0.0049(8) -0.0016(8) -0.0032(8)
C4 0.0199(9) 0.0155(8) 0.0178(9) -0.0018(7) -0.0050(7) -0.0044(7)
B4 0.0172(10) 0.0169(9) 0.0171(10) -0.0052(8) -0.0041(8) -0.0020(8)
C5 0.0192(9) 0.0167(9) 0.0174(9) -0.0016(7) -0.0029(7) -0.0043(7)
C6 0.0229(10) 0.0273(10) 0.0295(11) -0.0017(9) -0.0027(8) -0.0121(8)
C7 0.0340(11) 0.0207(10) 0.0259(10) -0.0078(8) -0.0054(9) -0.0085(9)
C8 0.0185(9) 0.0237(10) 0.0307(11) -0.0056(8) -0.0019(8) -0.0012(8)
C9 0.0253(10) 0.0259(10) 0.0264(10) -0.0054(8) -0.0088(8) -0.0082(8)
C10 0.0253(10) 0.0235(10) 0.0199(9) -0.0062(8) 0.0016(8) -0.0061(8)
C21 0.020(4) 0.014(3) 0.019(3) -0.0040(19) -0.007(3) -0.002(2)
C21A 0.011(2) 0.022(3) 0.018(3) -0.006(2) -0.004(2) -0.001(2)
C22 0.017(2) 0.023(3) 0.012(2) -0.007(3) -0.0029(16) -0.003(3)
C22A 0.018(2) 0.032(3) 0.013(2) -0.008(2) -0.0053(18) -0.006(2)
C23 0.019(2) 0.017(2) 0.020(2) -0.007(2) -0.0090(19) -0.003(2)
C23A 0.018(2) 0.023(3) 0.022(4) -0.012(3) -0.007(2) -0.001(3)
C24 0.012(3) 0.022(2) 0.021(3) -0.006(2) -0.0066(19) -0.003(2)
C24A 0.017(3) 0.020(3) 0.026(4) -0.008(3) -0.008(2) -0.005(3)
C25 0.0176(9) 0.0402(12) 0.0241(10) -0.0157(9) -0.0017(8) -0.0107(9)
C26 0.037(2) 0.021(2) 0.036(2) 0.0059(18) -0.017(2) -0.0092(18)
C26A 0.026(2) 0.022(2) 0.035(2) -0.0014(18) -0.0134(19) -0.0039(17)
C27 0.024(2) 0.057(3) 0.0150(18) -0.0107(19) -0.0025(16) -0.008(2)
C27A 0.027(2) 0.058(3) 0.017(2) 0.001(2) -0.0039(17) -0.017(2)
C28 0.035(2) 0.020(2) 0.045(3) -0.0180(19) -0.015(2) -0.0003(18)
C28A 0.028(2) 0.050(3) 0.044(3) -0.034(2) -0.014(2) 0.002(2)
C29 0.029(2) 0.033(2) 0.031(2) 0.0033(18) -0.0101(18) -0.0192(19)
C29A 0.040(3) 0.033(3) 0.051(3) -0.002(2) -0.025(2) -0.019(2)
C30 0.020(2) 0.032(2) 0.028(2) -0.014(2) -0.0026(17) -0.0005(19)
C30A 0.015(2) 0.043(3) 0.024(2) -0.003(2) -0.0042(16) -0.008(2)

loop_
_atom_type_symbol
_atom_type_description
_atom_type_scat_dispersion_real
_atom_type_scat_dispersion_imag
_atom_type_scat_source
C C 0.0033 0.0016 'International Tables Vol C Tables 4.2.6.8 and 6.1.1.4'
H H 0.0000 0.0000 'International Tables Vol C Tables 4.2.6.8 and 6.1.1.4'
B B 0.0013 0.0007 'International Tables Vol C Tables 4.2.6.8 and 6.1.1.4'
Cl Cl 0.1484 0.1585 'International Tables Vol C Tables 4.2.6.8 and 6.1.1.4'
Ru Ru -1.2594 0.8363 'International Tables Vol C Tables 4.2.6.8 and 6.1.1.4'
